data_7031958
loop_
_publ_author_name
'Garc\'ia-Rodr\'iguez, Ra\'ul'
'Bullock, Thomas H.'
'McPartlin, Mary'
'Wright, Dominic S.'

_publ_section_title
;
 Synthesis and structures of tris(2-pyridyl)aluminate sandwich compounds
 [{RAl(2-py')2}2M] (py' = 2-pyridyl, M = Ca, Mn, Fe).
;
_journal_issue 37
_journal_name_full 'Dalton transactions (Cambridge, England : 2003)'
_journal_page_first 14045
_journal_page_last 14053
_journal_paper_doi 10.1039/c4dt00951g
_journal_volume 43
_journal_year 2014
_chemical_formula_moiety 'C38 H42 Al2 Ca N6, C7 H8'
_chemical_formula_sum 'C45 H50 Al2 Ca N6'
_chemical_formula_weight 768.95
_chemical_name_systematic
; 
 ? 
;
_space_group_IT_number 2
_symmetry_cell_setting triclinic
_symmetry_space_group_name_Hall '-P 1'
_symmetry_space_group_name_H-M 'P -1'
_atom_sites_solution_hydrogens geom
_atom_sites_solution_primary direct
_atom_sites_solution_secondary difmap
_audit_creation_method SHELXL-97
_cell_angle_alpha 84.746(2)
_cell_angle_beta 71.733(2)
_cell_angle_gamma 88.276(2)
_cell_formula_units_Z 1
_cell_length_a 9.5264(3)
_cell_length_b 9.6015(3)
_cell_length_c 12.4043(5)
_cell_measurement_reflns_used 6503
_cell_measurement_temperature 180(2)
_cell_measurement_theta_max 27.48
_cell_measurement_theta_min 1.02
_cell_volume 1072.89(7)
_computing_cell_refinement 'HKL Scalepack (Otwinowski & Minor 1997)'
_computing_data_collection 'Collect (Nonius B.V. 1998)'
_computing_data_reduction
;
 HKL Denzo and Scalepack (Otwinowski & Minor 1997)
;
_computing_publication_material 'SHELXL-97 (Sheldrick 1997)'
_computing_structure_refinement 'SHELXL-97 (Sheldrick 1997)'
_computing_structure_solution 'SIR-92 (Altomare et al. 1994)'
_diffrn_ambient_temperature 180(2)
_diffrn_measured_fraction_theta_full 0.978
_diffrn_measured_fraction_theta_max 0.978
_diffrn_measurement_device_type 'Nonius Kappa CCD'
_diffrn_measurement_method 'Thin slice \w and \f scans'
_diffrn_radiation_source 'fine-focus sealed tube'
_diffrn_radiation_type MoK\a
_diffrn_radiation_wavelength 0.71073
_diffrn_reflns_av_R_equivalents 0.0798
_diffrn_reflns_av_sigmaI/netI 0.1030
_diffrn_reflns_limit_h_max 12
_diffrn_reflns_limit_h_min -11
_diffrn_reflns_limit_k_max 12
_diffrn_reflns_limit_k_min -12
_diffrn_reflns_limit_l_max 16
_diffrn_reflns_limit_l_min -13
_diffrn_reflns_number 12584
_diffrn_reflns_theta_full 27.58
_diffrn_reflns_theta_max 27.58
_diffrn_reflns_theta_min 3.80
_exptl_absorpt_coefficient_mu 0.225
_exptl_absorpt_correction_T_max 0.982
_exptl_absorpt_correction_T_min 0.937
_exptl_absorpt_correction_type multi-scan
_exptl_absorpt_process_details
;
multi-scan from symmetry-related measurements 
 Sortav (Blessing 1995)
;
_exptl_crystal_colour colourless
_exptl_crystal_density_diffrn 1.190
_exptl_crystal_density_method 'not measured'
_exptl_crystal_description block
_exptl_crystal_F_000 408
_exptl_crystal_size_max 0.18
_exptl_crystal_size_mid 0.14
_exptl_crystal_size_min 0.05
_refine_diff_density_max 0.656
_refine_diff_density_min -0.948
_refine_diff_density_rms 0.092
_refine_ls_extinction_method none
_refine_ls_goodness_of_fit_ref 1.043
_refine_ls_hydrogen_treatment constr
_refine_ls_matrix_type full
_refine_ls_number_parameters 138
_refine_ls_number_reflns 4867
_refine_ls_number_restraints 20
_refine_ls_restrained_S_all 1.046
_refine_ls_R_factor_all 0.1780
_refine_ls_R_factor_gt 0.1048
_refine_ls_shift/su_max 0.000
_refine_ls_shift/su_mean 0.000
_refine_ls_structure_factor_coef Fsqd
_refine_ls_weighting_details 'calc w=1/[\s^2^(Fo^2^)+(0.0660P)^2^+4.3793P] where P=(Fo^2^+2Fc^2^)/3'
_refine_ls_weighting_scheme calc
_refine_ls_wR_factor_gt 0.2132
_refine_ls_wR_factor_ref 0.2583
_reflns_number_gt 2857
_reflns_number_total 4867
_reflns_threshold_expression >2sigma(I)
_cod_data_source_file c4dt00951g2.cif
_cod_data_source_block dw0816
_cod_depositor_comments 'Adding full bibliography for 7031958--7031967.cif.'
_cod_original_cell_volume 1072.89(6)
_cod_original_sg_symbol_H-M P-1
_cod_database_code 7031958

loop_
_symmetry_equiv_pos_as_xyz
'x, y, z'
'-x, -y, -z'

loop_
_atom_site_label
_atom_site_type_symbol
_atom_site_fract_x
_atom_site_fract_y
_atom_site_fract_z
_atom_site_U_iso_or_equiv
_atom_site_adp_type
_atom_site_occupancy
_atom_site_symmetry_multiplicity
_atom_site_calc_flag
_atom_site_refinement_flags
_atom_site_disorder_assembly
_atom_site_disorder_group
Ca1 Ca 0.5000 0.5000 0.5000 0.0312(4) Uani 1 2 d S . .
Al1 Al 0.66872(16) 0.71579(15) 0.65168(13) 0.0332(4) Uani 1 1 d . . .
N1 N 0.4133(5) 0.7334(4) 0.5671(4) 0.0359(10) Uiso 1 1 d . . .
N2 N 0.7534(5) 0.5936(4) 0.4323(4) 0.0398(10) Uiso 1 1 d . . .
N3 N 0.5389(5) 0.4360(4) 0.6873(3) 0.0345(10) Uiso 1 1 d . . .
C1 C 0.7673(13) 1.0119(12) 0.9948(8) 0.078(3) Uiso 0.75 1 d PD A 1
H1A H 0.8394 1.0724 1.0091 0.116 Uiso 0.75 1 calc PR A 1
H1B H 0.7615 0.9222 1.0406 0.116 Uiso 0.75 1 calc PR A 1
H1C H 0.6700 1.0572 1.0157 0.116 Uiso 0.75 1 calc PR A 1
C2 C 0.8154(10) 0.9867(9) 0.8682(7) 0.056(2) Uiso 0.75 1 d PD A 1
H2A H 0.9187 0.9523 0.8455 0.068 Uiso 0.75 1 calc PR A 1
H2B H 0.8134 1.0769 0.8231 0.068 Uiso 0.75 1 calc PR A 1
C3 C 0.7173(8) 0.8808(7) 0.8392(5) 0.0406(15) Uiso 0.75 1 d PD A 1
H3A H 0.7050 0.7972 0.8943 0.049 Uiso 0.75 1 calc PR A 1
H3B H 0.6183 0.9230 0.8498 0.049 Uiso 0.75 1 calc PR A 1
C4 C 0.7748(8) 0.8341(7) 0.7200(5) 0.0607(11) Uiso 0.75 1 d PD A 1
H4A H 0.8698 0.7860 0.7150 0.073 Uiso 0.75 1 calc PR A 1
H4B H 0.7997 0.9208 0.6682 0.073 Uiso 0.75 1 calc PR A 1
C1A C 0.802(3) 1.014(4) 0.9393(19) 0.078(3) Uiso 0.25 1 d PD A 2
H1D H 0.8440 1.0891 0.9679 0.116 Uiso 0.25 1 calc PR A 2
H1E H 0.7996 0.9272 0.9879 0.116 Uiso 0.25 1 calc PR A 2
H1F H 0.7009 1.0395 0.9404 0.116 Uiso 0.25 1 calc PR A 2
C2A C 0.897(2) 0.993(3) 0.8170(18) 0.056(2) Uiso 0.25 1 d PD A 2
H2C H 0.9564 0.9067 0.8172 0.068 Uiso 0.25 1 calc PR A 2
H2D H 0.9657 1.0726 0.7873 0.068 Uiso 0.25 1 calc PR A 2
C3A C 0.803(2) 0.9812(12) 0.7380(16) 0.0406(15) Uiso 0.25 1 d PD A 2
H3C H 0.7067 1.0280 0.7705 0.049 Uiso 0.25 1 calc PR A 2
H3D H 0.8534 1.0317 0.6632 0.049 Uiso 0.25 1 calc PR A 2
C4A C 0.7748(8) 0.8341(7) 0.7200(5) 0.0607(11) Uiso 0.25 1 d PD A 2
H4C H 0.7441 0.7913 0.7996 0.073 Uiso 0.25 1 calc PR A 2
H4D H 0.8773 0.8006 0.6868 0.073 Uiso 0.25 1 calc PR A 2
C5 C 0.2924(6) 0.7905(6) 0.5481(5) 0.0431(13) Uiso 1 1 d . A .
H5A H 0.2441 0.7401 0.5075 0.052 Uiso 1 1 calc R . .
C6 C 0.2331(7) 0.9179(6) 0.5835(5) 0.0461(14) Uiso 1 1 d . . .
H6A H 0.1469 0.9539 0.5679 0.055 Uiso 1 1 calc R A .
C7 C 0.3032(6) 0.9906(6) 0.6422(5) 0.0468(14) Uiso 1 1 d . A .
H7A H 0.2661 1.0784 0.6687 0.056 Uiso 1 1 calc R . .
C8 C 0.4285(6) 0.9336(6) 0.6617(5) 0.0427(13) Uiso 1 1 d . . .
H8A H 0.4779 0.9841 0.7015 0.051 Uiso 1 1 calc R A .
C9 C 0.4856(5) 0.8038(5) 0.6252(4) 0.0333(11) Uiso 1 1 d . A .
C10 C 0.8444(7) 0.5597(6) 0.3303(5) 0.0536(15) Uiso 1 1 d . A .
H10A H 0.8051 0.5073 0.2850 0.064 Uiso 1 1 calc R . .
C11 C 0.9911(7) 0.5974(7) 0.2888(6) 0.0569(16) Uiso 1 1 d . . .
H11A H 1.0518 0.5712 0.2169 0.068 Uiso 1 1 calc R A .
C12 C 1.0473(7) 0.6735(6) 0.3538(5) 0.0541(15) Uiso 1 1 d . A .
H12A H 1.1480 0.7013 0.3279 0.065 Uiso 1 1 calc R . .
C13 C 0.9544(6) 0.7091(6) 0.4579(5) 0.0425(13) Uiso 1 1 d . . .
H13A H 0.9929 0.7621 0.5033 0.051 Uiso 1 1 calc R A .
C14 C 0.8061(6) 0.6697(5) 0.4984(4) 0.0338(11) Uiso 1 1 d . A .
C15 C 0.4988(6) 0.3081(6) 0.7396(5) 0.0448(13) Uiso 1 1 d . A .
H15A H 0.4543 0.2468 0.7039 0.054 Uiso 1 1 calc R . .
C16 C 0.5184(7) 0.2609(6) 0.8415(5) 0.0494(14) Uiso 1 1 d . . .
H16A H 0.4901 0.1688 0.8748 0.059 Uiso 1 1 calc R A .
C17 C 0.5799(7) 0.3502(6) 0.8943(5) 0.0506(15) Uiso 1 1 d . A .
H17A H 0.5939 0.3215 0.9656 0.061 Uiso 1 1 calc R . .
C18 C 0.6211(6) 0.4820(6) 0.8423(5) 0.0417(13) Uiso 1 1 d . . .
H18A H 0.6636 0.5442 0.8788 0.050 Uiso 1 1 calc R A .
C19 C 0.6022(5) 0.5270(5) 0.7370(4) 0.0335(11) Uiso 1 1 d . A .
C20 C 1.1402(13) 0.6219(12) -0.0804(9) 0.0607(11) Uiso 0.50 1 d PD B -1
H20A H 1.2151 0.6857 -0.1242 0.073 Uiso 0.50 1 calc PR B -1
C21 C 1.1747(14) 0.4859(11) -0.0527(8) 0.0607(11) Uiso 0.50 1 d PD B -1
H21A H 1.2750 0.4565 -0.0781 0.073 Uiso 0.50 1 calc PR B -1
C22 C 1.0678(10) 0.3904(14) 0.0110(8) 0.0607(11) Uiso 0.50 1 d PD B -1
H22A H 1.0945 0.2971 0.0290 0.073 Uiso 0.50 1 calc PR B -1
C23 C 0.9209(12) 0.4329(11) 0.0483(8) 0.0607(11) Uiso 0.50 1 d PD B -1
C24 C 0.8864(15) 0.5702(9) 0.0202(8) 0.0607(11) Uiso 0.50 1 d PD B -1
H24A H 0.7865 0.6006 0.0451 0.073 Uiso 0.50 1 calc PR B -1
C25 C 0.9950(12) 0.6631(13) -0.0433(9) 0.0607(11) Uiso 0.50 1 d PD B -1
H25A H 0.9690 0.7565 -0.0615 0.073 Uiso 0.50 1 calc PR B -1
C26 C 0.8032(14) 0.3342(12) 0.1166(10) 0.0607(11) Uiso 0.50 1 d PD B -1
H26A H 0.7158 0.3870 0.1570 0.091 Uiso 0.50 1 calc PR B -1
H26B H 0.8387 0.2763 0.1720 0.091 Uiso 0.50 1 calc PR B -1
H26C H 0.7771 0.2741 0.0660 0.091 Uiso 0.50 1 calc PR B -1

loop_
_atom_site_aniso_label
_atom_site_aniso_U_11
_atom_site_aniso_U_22
_atom_site_aniso_U_33
_atom_site_aniso_U_23
_atom_site_aniso_U_13
_atom_site_aniso_U_12
Ca1 0.0261(7) 0.0355(8) 0.0361(8) -0.0122(6) -0.0129(6) -0.0029(6)
Al1 0.0306(8) 0.0345(8) 0.0394(9) -0.0116(6) -0.0158(7) -0.0005(6)

loop_
_atom_type_symbol
_atom_type_description
_atom_type_scat_dispersion_real
_atom_type_scat_dispersion_imag
_atom_type_scat_source
C C 0.0033 0.0016 'International Tables Vol C Tables 4.2.6.8 and 6.1.1.4'
H H 0.0000 0.0000 'International Tables Vol C Tables 4.2.6.8 and 6.1.1.4'
N N 0.0061 0.0033 'International Tables Vol C Tables 4.2.6.8 and 6.1.1.4'
Al Al 0.0645 0.0514 'International Tables Vol C Tables 4.2.6.8 and 6.1.1.4'
Ca Ca 0.2262 0.3064 'International Tables Vol C Tables 4.2.6.8 and 6.1.1.4'

loop_
_geom_angle_atom_site_label_1
_geom_angle_atom_site_label_2
_geom_angle_atom_site_label_3
_geom_angle
_geom_angle_site_symmetry_1
_geom_angle_site_symmetry_3
N2 Ca1 N2 180.0(3) 2_666 .
N2 Ca1 N3 87.59(14) 2_666 2_666
N2 Ca1 N3 92.41(14) . 2_666
N2 Ca1 N3 92.41(14) 2_666 .
N2 Ca1 N3 87.59(14) . .
N3 Ca1 N3 180.000(1) 2_666 .
N2 Ca1 N1 91.91(14) 2_666 .
N2 Ca1 N1 88.09(14) . .
N3 Ca1 N1 91.99(13) 2_666 .
N3 Ca1 N1 88.01(13) . .
N2 Ca1 N1 88.09(14) 2_666 2_666
N2 Ca1 N1 91.91(14) . 2_666
N3 Ca1 N1 88.01(13) 2_666 2_666
N3 Ca1 N1 91.99(13) . 2_666
N1 Ca1 N1 180.00(19) . 2_666
N2 Ca1 Al1 53.29(11) 2_666 2_666
N2 Ca1 Al1 126.71(11) . 2_666
N3 Ca1 Al1 53.23(10) 2_666 2_666
N3 Ca1 Al1 126.77(10) . 2_666
N1 Ca1 Al1 126.73(10) . 2_666
N1 Ca1 Al1 53.27(10) 2_666 2_666
N2 Ca1 Al1 126.71(11) 2_666 .
N2 Ca1 Al1 53.29(11) . .
N3 Ca1 Al1 126.77(10) 2_666 .
N3 Ca1 Al1 53.23(10) . .
N1 Ca1 Al1 53.27(10) . .
N1 Ca1 Al1 126.73(10) 2_666 .
Al1 Ca1 Al1 180.00(4) 2_666 .
C4 Al1 C14 108.4(2) . .
C4 Al1 C9 114.7(3) . .
C14 Al1 C9 107.2(2) . .
C4 Al1 C19 116.1(3) . .
C14 Al1 C19 104.4(2) . .
C9 Al1 C19 105.2(2) . .
C4 Al1 Ca1 174.7(2) . .
C14 Al1 Ca1 66.31(15) . .
C9 Al1 Ca1 67.18(14) . .
C19 Al1 Ca1 67.15(15) . .
C5 N1 C9 119.2(5) . .
C5 N1 Ca1 119.6(4) . .
C9 N1 Ca1 121.2(3) . .
C10 N2 C14 119.7(5) . .
C10 N2 Ca1 118.7(4) . .
C14 N2 Ca1 121.5(3) . .
C15 N3 C19 119.5(4) . .
C15 N3 Ca1 118.9(3) . .
C19 N3 Ca1 121.6(3) . .
C1 C2 C3 113.4(7) . .
C1 C2 H2A 108.9 . .
C3 C2 H2A 108.9 . .
C1 C2 H2B 108.9 . .
C3 C2 H2B 108.9 . .
H2A C2 H2B 107.7 . .
C4 C3 C2 115.3(6) . .
C4 C3 H3A 108.4 . .
C2 C3 H3A 108.4 . .
C4 C3 H3B 108.4 . .
C2 C3 H3B 108.4 . .
H3A C3 H3B 107.5 . .
C3 C4 Al1 125.5(5) . .
C3 C4 H4A 105.9 . .
Al1 C4 H4A 105.9 . .
C3 C4 H4B 105.9 . .
Al1 C4 H4B 105.9 . .
H4A C4 H4B 106.3 . .
C2A C1A H1D 109.5 . .
C2A C1A H1E 109.5 . .
H1D C1A H1E 109.5 . .
C2A C1A H1F 109.5 . .
H1D C1A H1F 109.5 . .
H1E C1A H1F 109.5 . .
C1A C2A C3A 112.1(16) . .
C1A C2A H2C 109.2 . .
C3A C2A H2C 109.2 . .
C1A C2A H2D 109.2 . .
C3A C2A H2D 109.2 . .
H2C C2A H2D 107.9 . .
C2A C3A H3C 108.8 . .
C2A C3A H3D 108.8 . .
H3C C3A H3D 107.7 . .
N1 C5 C6 124.4(5) . .
N1 C5 H5A 117.8 . .
C6 C5 H5A 117.8 . .
C7 C6 C5 117.7(6) . .
C7 C6 H6A 121.1 . .
C5 C6 H6A 121.1 . .
C6 C7 C8 118.6(6) . .
C6 C7 H7A 120.7 . .
C8 C7 H7A 120.7 . .
C7 C8 C9 122.4(5) . .
C7 C8 H8A 118.8 . .
C9 C8 H8A 118.8 . .
N1 C9 C8 117.8(5) . .
N1 C9 Al1 118.3(3) . .
C8 C9 Al1 123.9(4) . .
N2 C10 C11 123.2(6) . .
N2 C10 H10A 118.4 . .
C11 C10 H10A 118.4 . .
C12 C11 C10 118.3(6) . .
C12 C11 H11A 120.8 . .
C10 C11 H11A 120.8 . .
C11 C12 C13 118.7(6) . .
C11 C12 H12A 120.6 . .
C13 C12 H12A 120.6 . .
C12 C13 C14 122.0(5) . .
C12 C13 H13A 119.0 . .
C14 C13 H13A 119.0 . .
N2 C14 C13 118.0(5) . .
N2 C14 Al1 118.9(4) . .
C13 C14 Al1 123.1(4) . .
N3 C15 C16 123.7(5) . .
N3 C15 H15A 118.1 . .
C16 C15 H15A 118.1 . .
C15 C16 C17 118.2(6) . .
C15 C16 H16A 120.9 . .
C17 C16 H16A 120.9 . .
C16 C17 C18 119.0(6) . .
C16 C17 H17A 120.5 . .
C18 C17 H17A 120.5 . .
C17 C18 C19 121.7(5) . .
C17 C18 H18A 119.1 . .
C19 C18 H18A 119.1 . .
N3 C19 C18 117.9(4) . .
N3 C19 Al1 118.0(3) . .
C18 C19 Al1 124.1(4) . .
C25 C20 C21 118.4(13) . .
C25 C20 H20A 120.8 . .
C21 C20 H20A 120.8 . .
C20 C21 C22 122.1(13) . .
C20 C21 H21A 119.0 . .
C22 C21 H21A 119.0 . .
C21 C22 C23 119.2(12) . .
C21 C22 H22A 120.4 . .
C23 C22 H22A 120.4 . .
C24 C23 C22 118.6(10) . .
C24 C23 C26 120.5(7) . .
C22 C23 C26 120.9(7) . .
C25 C24 C23 121.0(12) . .
C25 C24 H24A 119.5 . .
C23 C24 H24A 119.5 . .
C20 C25 C24 120.7(13) . .
C20 C25 H25A 119.7 . .
C24 C25 H25A 119.7 . .

loop_
_geom_bond_atom_site_label_1
_geom_bond_atom_site_label_2
_geom_bond_distance
_geom_bond_site_symmetry_2
Ca1 N2 2.462(4) 2_666
Ca1 N2 2.462(4) .
Ca1 N3 2.485(4) 2_666
Ca1 N3 2.485(4) .
Ca1 N1 2.489(4) .
Ca1 N1 2.489(4) 2_666
Ca1 Al1 3.6368(14) 2_666
Ca1 Al1 3.6368(14) .
Al1 C4 1.953(7) .
Al1 C14 2.020(5) .
Al1 C9 2.021(5) .
Al1 C19 2.027(5) .
N1 C5 1.338(7) .
N1 C9 1.371(6) .
N2 C10 1.353(7) .
N2 C14 1.360(6) .
N3 C15 1.343(7) .
N3 C19 1.368(6) .
C1 C2 1.531(8) .
C1 H1A 0.9800 .
C1 H1B 0.9800 .
C1 H1C 0.9800 .
C2 C3 1.541(7) .
C2 H2A 0.9900 .
C2 H2B 0.9900 .
C3 C4 1.512(7) .
C3 H3A 0.9900 .
C3 H3B 0.9900 .
C4 H4A 0.9900 .
C4 H4B 0.9900 .
C1A C2A 1.532(10) .
C1A H1D 0.9800 .
C1A H1E 0.9800 .
C1A H1F 0.9800 .
C2A C3A 1.532(10) .
C2A H2C 0.9900 .
C2A H2D 0.9900 .
C3A H3C 0.9900 .
C3A H3D 0.9900 .
C5 C6 1.381(8) .
C5 H5A 0.9500 .
C6 C7 1.375(8) .
C6 H6A 0.9500 .
C7 C8 1.379(8) .
C7 H7A 0.9500 .
C8 C9 1.401(7) .
C8 H8A 0.9500 .
C10 C11 1.377(9) .
C10 H10A 0.9500 .
C11 C12 1.368(9) .
C11 H11A 0.9500 .
C12 C13 1.384(8) .
C12 H12A 0.9500 .
C13 C14 1.394(7) .
C13 H13A 0.9500 .
C15 C16 1.370(8) .
C15 H15A 0.9500 .
C16 C17 1.371(8) .
C16 H16A 0.9500 .
C17 C18 1.376(8) .
C17 H17A 0.9500 .
C18 C19 1.402(7) .
C18 H18A 0.9500 .
C20 C25 1.372(8) .
C20 C21 1.376(8) .
C20 H20A 0.9500 .
C21 C22 1.386(7) .
C21 H21A 0.9500 .
C22 C23 1.390(7) .
C22 H22A 0.9500 .
C23 C24 1.389(7) .
C23 C26 1.481(13) .
C24 C25 1.379(7) .
C24 H24A 0.9500 .
C25 H25A 0.9500 .
C26 H26A 0.9800 .
C26 H26B 0.9800 .
C26 H26C 0.9800 .
